data_7117331
loop_
_publ_author_name
'Min Tang'
'Dong Xing'
'Haoxi Huang'
'Wenhao Hu'

_publ_section_title
;
 Divergent synthesis of chiral heterocycles via sequencing of
 enantioselective three-component reactions and one-pot subsequent
 cyclization reactions
;
_journal_name_full Chem.Commun.
_journal_page_first 10612
_journal_paper_doi 10.1039/C5cc01979F
_journal_volume 51
_journal_year 2015
_chemical_formula_sum 'C25 H22 Br N O5'
_chemical_formula_weight 496.35
_chemical_name_systematic
; 
 ? 
;
_space_group_IT_number 2
_symmetry_cell_setting triclinic
_symmetry_space_group_name_Hall '-P 1'
_symmetry_space_group_name_H-M 'P -1'
_atom_sites_solution_hydrogens geom
_atom_sites_solution_primary direct
_atom_sites_solution_secondary difmap
_audit_creation_method SHELXL-97
_audit_update_record
;
2013-12-07 deposited with the CCDC.
2015-04-01 downloaded from the CCDC.
;
_cell_angle_alpha 87.694(2)
_cell_angle_beta 71.902(2)
_cell_angle_gamma 69.127(2)
_cell_formula_units_Z 2
_cell_length_a 9.6542(8)
_cell_length_b 10.7705(9)
_cell_length_c 12.1323(9)
_cell_measurement_temperature 296(2)
_cell_volume 1116.89(16)
_computing_structure_refinement 'SHELXL-97 (Sheldrick, 2008)'
_computing_structure_solution 'SHELXS-97 (Sheldrick, 2008)'
_diffrn_ambient_temperature 296(2)
_diffrn_measured_fraction_theta_full 0.990
_diffrn_measured_fraction_theta_max 0.990
_diffrn_radiation_monochromator graphite
_diffrn_radiation_source 'fine-focus sealed tube'
_diffrn_radiation_type MoK\a
_diffrn_radiation_wavelength 0.71073
_diffrn_reflns_av_R_equivalents 0.0230
_diffrn_reflns_av_sigmaI/netI 0.0242
_diffrn_reflns_limit_h_max 11
_diffrn_reflns_limit_h_min -11
_diffrn_reflns_limit_k_max 12
_diffrn_reflns_limit_k_min -12
_diffrn_reflns_limit_l_max 14
_diffrn_reflns_limit_l_min -14
_diffrn_reflns_number 13055
_diffrn_reflns_theta_full 25.01
_diffrn_reflns_theta_max 25.01
_diffrn_reflns_theta_min 1.77
_exptl_absorpt_coefficient_mu 1.877
_exptl_absorpt_correction_T_max 0.7287
_exptl_absorpt_correction_T_min 0.5061
_exptl_absorpt_correction_type multi-scan
_exptl_absorpt_process_details sadabs
_exptl_crystal_colour colorless
_exptl_crystal_density_diffrn 1.476
_exptl_crystal_density_method 'not measured'
_exptl_crystal_description block
_exptl_crystal_F_000 508
_exptl_crystal_size_max 0.42
_exptl_crystal_size_mid 0.36
_exptl_crystal_size_min 0.18
_refine_diff_density_max 0.436
_refine_diff_density_min -0.279
_refine_diff_density_rms 0.054
_refine_ls_extinction_method none
_refine_ls_goodness_of_fit_ref 1.081
_refine_ls_hydrogen_treatment constr
_refine_ls_matrix_type full
_refine_ls_number_parameters 289
_refine_ls_number_reflns 3902
_refine_ls_number_restraints 0
_refine_ls_restrained_S_all 1.081
_refine_ls_R_factor_all 0.0401
_refine_ls_R_factor_gt 0.0318
_refine_ls_shift/su_max 0.000
_refine_ls_shift/su_mean 0.000
_refine_ls_structure_factor_coef Fsqd
_refine_ls_weighting_details 'calc w=1/[\s^2^(Fo^2^)+(0.0409P)^2^+0.6809P] where P=(Fo^2^+2Fc^2^)/3'
_refine_ls_weighting_scheme calc
_refine_ls_wR_factor_gt 0.0770
_refine_ls_wR_factor_ref 0.0887
_reflns_number_gt 3380
_reflns_number_total 3902
_reflns_threshold_expression >2sigma(I)
_cod_data_source_file c5cc01979f21_2.cif
_cod_data_source_block z4
_cod_original_sg_symbol_H-M P-1
_cod_database_code 7117331

loop_
_symmetry_equiv_pos_as_xyz
'x, y, z'
'-x, -y, -z'

loop_
_atom_site_label
_atom_site_type_symbol
_atom_site_fract_x
_atom_site_fract_y
_atom_site_fract_z
_atom_site_U_iso_or_equiv
_atom_site_adp_type
_atom_site_occupancy
_atom_site_symmetry_multiplicity
_atom_site_calc_flag
_atom_site_refinement_flags
_atom_site_disorder_assembly
_atom_site_disorder_group
Br1 Br 0.25892(4) 0.31205(3) -0.17161(2) 0.05130(12) Uani 1 1 d . . .
O1 O 0.1369(2) 0.57804(19) 0.54324(16) 0.0500(5) Uani 1 1 d . . .
O2 O 0.1358(2) 0.77439(18) 0.47749(16) 0.0441(4) Uani 1 1 d . . .
O3 O 0.27332(19) 0.67081(17) 0.25363(14) 0.0362(4) Uani 1 1 d . . .
O4 O 0.2151(3) 0.3045(2) 0.58942(16) 0.0620(6) Uani 1 1 d . . .
H4A H 0.2007 0.3762 0.5604 0.093 Uiso 1 1 calc R . .
O5 O 0.5859(2) 0.3115(2) 0.40200(18) 0.0506(5) Uani 1 1 d . . .
N1 N 0.3589(2) 0.3500(2) 0.36118(17) 0.0320(4) Uani 1 1 d . . .
C1 C 0.2803(3) 0.2039(3) 0.5036(2) 0.0428(6) Uani 1 1 d . . .
C2 C 0.2802(4) 0.0786(3) 0.5338(3) 0.0548(8) Uani 1 1 d . . .
H2A H 0.2386 0.0643 0.6112 0.066 Uiso 1 1 calc R . .
C3 C 0.3414(4) -0.0242(3) 0.4495(4) 0.0621(9) Uani 1 1 d . . .
H3A H 0.3428 -0.1085 0.4703 0.074 Uiso 1 1 calc R . .
C4 C 0.4012(4) -0.0045(3) 0.3342(4) 0.0646(9) Uani 1 1 d . . .
H4B H 0.4386 -0.0742 0.2773 0.077 Uiso 1 1 calc R . .
C5 C 0.4053(3) 0.1191(3) 0.3035(3) 0.0492(7) Uani 1 1 d . . .
H5A H 0.4468 0.1327 0.2259 0.059 Uiso 1 1 calc R . .
C6 C 0.3480(3) 0.2224(2) 0.3879(2) 0.0356(6) Uani 1 1 d . . .
C7 C 0.2511(3) 0.4207(2) 0.1988(2) 0.0316(5) Uani 1 1 d . . .
C8 C 0.3863(3) 0.3934(3) 0.1049(2) 0.0397(6) Uani 1 1 d . . .
H8A H 0.4755 0.3978 0.1162 0.048 Uiso 1 1 calc R . .
C9 C 0.3909(3) 0.3598(3) -0.0049(2) 0.0409(6) Uani 1 1 d . . .
H9A H 0.4822 0.3420 -0.0674 0.049 Uiso 1 1 calc R . .
C10 C 0.2588(3) 0.3527(3) -0.0211(2) 0.0368(6) Uani 1 1 d . . .
C11 C 0.1232(3) 0.3774(3) 0.0713(2) 0.0434(6) Uani 1 1 d . . .
H11A H 0.0346 0.3718 0.0598 0.052 Uiso 1 1 calc R . .
C12 C 0.1201(3) 0.4105(3) 0.1813(2) 0.0390(6) Uani 1 1 d . . .
H12A H 0.0295 0.4261 0.2441 0.047 Uiso 1 1 calc R . .
C13 C 0.1639(4) 0.7412(4) 0.0249(3) 0.0665(9) Uani 1 1 d . . .
H13A H 0.1471 0.6611 0.0302 0.080 Uiso 1 1 calc R . .
C14 C 0.1952(5) 0.7929(7) -0.0811(4) 0.1056(19) Uani 1 1 d . . .
H14A H 0.1985 0.7484 -0.1466 0.127 Uiso 1 1 calc R . .
C15 C 0.2207(5) 0.9065(8) -0.0900(6) 0.123(3) Uani 1 1 d . . .
H15A H 0.2413 0.9411 -0.1622 0.147 Uiso 1 1 calc R . .
C16 C 0.2175(6) 0.9751(5) 0.0056(7) 0.117(2) Uani 1 1 d . . .
H16A H 0.2370 1.0541 -0.0022 0.141 Uiso 1 1 calc R . .
C17 C 0.1838(4) 0.9218(4) 0.1162(4) 0.0786(11) Uani 1 1 d . . .
H17A H 0.1804 0.9659 0.1819 0.094 Uiso 1 1 calc R . .
C18 C 0.1566(3) 0.8050(3) 0.1244(2) 0.0434(6) Uani 1 1 d . . .
C19 C 0.1245(3) 0.7435(3) 0.2376(2) 0.0435(6) Uani 1 1 d . . .
H19A H 0.0600 0.8120 0.3008 0.052 Uiso 1 1 calc R . .
H19B H 0.0698 0.6837 0.2361 0.052 Uiso 1 1 calc R . .
C20 C 0.2775(3) 0.5822(2) 0.3417(2) 0.0323(5) Uani 1 1 d . . .
C21 C 0.4463(3) 0.5266(3) 0.3440(2) 0.0369(6) Uani 1 1 d . . .
H21A H 0.5181 0.5309 0.2689 0.044 Uiso 1 1 calc R . .
H21B H 0.4586 0.5768 0.4025 0.044 Uiso 1 1 calc R . .
C22 C 0.4765(3) 0.3843(3) 0.3729(2) 0.0348(6) Uani 1 1 d . . .
C23 C 0.2418(3) 0.4543(2) 0.3214(2) 0.0306(5) Uani 1 1 d . . .
H23A H 0.1375 0.4644 0.3738 0.037 Uiso 1 1 calc R . .
C24 C 0.1737(3) 0.6445(3) 0.4650(2) 0.0364(6) Uani 1 1 d . . .
C25 C 0.0492(4) 0.8361(3) 0.5947(2) 0.0514(7) Uani 1 1 d . . .
H25A H 0.0271 0.9304 0.5947 0.077 Uiso 1 1 calc R . .
H25B H 0.1103 0.7987 0.6452 0.077 Uiso 1 1 calc R . .
H25C H -0.0472 0.8202 0.6217 0.077 Uiso 1 1 calc R . .

loop_
_atom_site_aniso_label
_atom_site_aniso_U_11
_atom_site_aniso_U_22
_atom_site_aniso_U_33
_atom_site_aniso_U_23
_atom_site_aniso_U_13
_atom_site_aniso_U_12
Br1 0.0570(2) 0.0663(2) 0.02974(16) -0.00533(12) -0.01307(12) -0.02095(15)
O1 0.0683(13) 0.0475(11) 0.0318(10) 0.0029(9) -0.0025(9) -0.0296(10)
O2 0.0513(11) 0.0379(11) 0.0421(10) 0.0000(8) -0.0123(9) -0.0169(9)
O3 0.0321(9) 0.0420(10) 0.0323(9) 0.0135(7) -0.0088(7) -0.0132(8)
O4 0.0976(17) 0.0621(14) 0.0301(10) 0.0103(10) -0.0139(11) -0.0394(13)
O5 0.0460(11) 0.0536(12) 0.0630(13) 0.0180(10) -0.0337(10) -0.0178(10)
N1 0.0345(11) 0.0353(11) 0.0291(10) 0.0081(8) -0.0129(9) -0.0144(9)
C1 0.0450(15) 0.0469(16) 0.0432(15) 0.0120(13) -0.0188(13) -0.0213(13)
C2 0.0546(18) 0.0515(19) 0.068(2) 0.0284(16) -0.0258(16) -0.0279(16)
C3 0.0469(18) 0.0386(17) 0.106(3) 0.0214(18) -0.0294(19) -0.0183(15)
C4 0.0519(19) 0.0393(18) 0.093(3) -0.0128(17) -0.0189(18) -0.0066(15)
C5 0.0450(16) 0.0406(16) 0.0549(18) -0.0028(13) -0.0117(14) -0.0101(13)
C6 0.0354(13) 0.0353(14) 0.0402(14) 0.0070(11) -0.0178(11) -0.0132(11)
C7 0.0323(12) 0.0335(13) 0.0289(12) 0.0048(10) -0.0108(10) -0.0110(11)
C8 0.0301(13) 0.0567(17) 0.0320(13) 0.0041(12) -0.0105(11) -0.0148(12)
C9 0.0339(13) 0.0517(17) 0.0283(13) 0.0009(11) -0.0041(11) -0.0101(12)
C10 0.0427(14) 0.0408(15) 0.0247(12) 0.0013(10) -0.0100(11) -0.0130(12)
C11 0.0387(14) 0.0597(18) 0.0386(14) 0.0010(13) -0.0167(12) -0.0215(13)
C12 0.0320(13) 0.0554(17) 0.0298(13) 0.0024(11) -0.0072(11) -0.0181(12)
C13 0.0491(18) 0.098(3) 0.0492(19) 0.0134(18) -0.0221(15) -0.0180(18)
C14 0.063(3) 0.187(6) 0.047(2) 0.035(3) -0.0213(19) -0.022(3)
C15 0.056(3) 0.178(7) 0.106(4) 0.094(5) -0.020(3) -0.023(3)
C16 0.076(3) 0.083(3) 0.171(6) 0.080(4) -0.024(4) -0.024(3)
C17 0.071(2) 0.048(2) 0.108(3) 0.023(2) -0.020(2) -0.0200(18)
C18 0.0317(13) 0.0471(16) 0.0446(16) 0.0159(12) -0.0120(12) -0.0079(12)
C19 0.0357(14) 0.0473(16) 0.0434(15) 0.0116(12) -0.0132(12) -0.0106(13)
C20 0.0346(13) 0.0362(14) 0.0276(12) 0.0085(10) -0.0102(10) -0.0148(11)
C21 0.0362(13) 0.0450(15) 0.0377(14) 0.0113(11) -0.0161(11) -0.0211(12)
C22 0.0339(13) 0.0446(15) 0.0266(12) 0.0049(11) -0.0102(10) -0.0150(12)
C23 0.0284(12) 0.0383(14) 0.0251(12) 0.0057(10) -0.0082(10) -0.0124(11)
C24 0.0373(13) 0.0396(15) 0.0361(14) 0.0016(11) -0.0119(11) -0.0178(12)
C25 0.0541(17) 0.0521(18) 0.0395(15) -0.0125(13) -0.0054(13) -0.0159(15)

loop_
_atom_type_symbol
_atom_type_description
_atom_type_scat_dispersion_real
_atom_type_scat_dispersion_imag
_atom_type_scat_source
C C 0.0033 0.0016 'International Tables Vol C Tables 4.2.6.8 and 6.1.1.4'
H H 0.0000 0.0000 'International Tables Vol C Tables 4.2.6.8 and 6.1.1.4'
Br Br -0.2901 2.4595 'International Tables Vol C Tables 4.2.6.8 and 6.1.1.4'
N N 0.0061 0.0033 'International Tables Vol C Tables 4.2.6.8 and 6.1.1.4'
O O 0.0106 0.0060 'International Tables Vol C Tables 4.2.6.8 and 6.1.1.4'

loop_
_geom_angle_atom_site_label_1
_geom_angle_atom_site_label_2
_geom_angle_atom_site_label_3
_geom_angle
_geom_angle_site_symmetry_1
_geom_angle_site_symmetry_3
C24 O2 C25 115.8(2) . .
C20 O3 C19 118.03(18) . .
C1 O4 H4A 109.5 . .
C22 N1 C6 122.4(2) . .
C22 N1 C23 115.21(19) . .
C6 N1 C23 122.36(18) . .
O4 C1 C2 118.2(3) . .
O4 C1 C6 122.5(2) . .
C2 C1 C6 119.3(3) . .
C3 C2 C1 119.8(3) . .
C3 C2 H2A 120.1 . .
C1 C2 H2A 120.1 . .
C2 C3 C4 120.9(3) . .
C2 C3 H3A 119.5 . .
C4 C3 H3A 119.5 . .
C5 C4 C3 119.7(3) . .
C5 C4 H4B 120.2 . .
C3 C4 H4B 120.2 . .
C6 C5 C4 119.9(3) . .
C6 C5 H5A 120.1 . .
C4 C5 H5A 120.1 . .
C5 C6 C1 120.2(3) . .
C5 C6 N1 121.8(2) . .
C1 C6 N1 117.9(2) . .
C8 C7 C12 118.9(2) . .
C8 C7 C23 122.9(2) . .
C12 C7 C23 118.1(2) . .
C9 C8 C7 121.1(2) . .
C9 C8 H8A 119.5 . .
C7 C8 H8A 119.5 . .
C10 C9 C8 119.2(2) . .
C10 C9 H9A 120.4 . .
C8 C9 H9A 120.4 . .
C9 C10 C11 120.8(2) . .
C9 C10 Br1 120.42(19) . .
C11 C10 Br1 118.72(19) . .
C10 C11 C12 119.4(2) . .
C10 C11 H11A 120.3 . .
C12 C11 H11A 120.3 . .
C11 C12 C7 120.5(2) . .
C11 C12 H12A 119.7 . .
C7 C12 H12A 119.7 . .
C14 C13 C18 121.9(4) . .
C14 C13 H13A 119.1 . .
C18 C13 H13A 119.1 . .
C15 C14 C13 119.7(5) . .
C15 C14 H14A 120.2 . .
C13 C14 H14A 120.2 . .
C14 C15 C16 121.8(5) . .
C14 C15 H15A 119.1 . .
C16 C15 H15A 119.1 . .
C15 C16 C17 118.5(5) . .
C15 C16 H16A 120.7 . .
C17 C16 H16A 120.7 . .
C18 C17 C16 119.2(5) . .
C18 C17 H17A 120.4 . .
C16 C17 H17A 120.4 . .
C17 C18 C13 119.0(3) . .
C17 C18 C19 121.3(3) . .
C13 C18 C19 119.7(3) . .
O3 C19 C18 107.1(2) . .
O3 C19 H19A 110.3 . .
C18 C19 H19A 110.3 . .
O3 C19 H19B 110.3 . .
C18 C19 H19B 110.3 . .
H19A C19 H19B 108.5 . .
O3 C20 C21 106.71(18) . .
O3 C20 C24 115.4(2) . .
C21 C20 C24 106.68(19) . .
O3 C20 C23 115.93(19) . .
C21 C20 C23 104.17(19) . .
C24 C20 C23 107.03(18) . .
C22 C21 C20 105.66(19) . .
C22 C21 H21A 110.6 . .
C20 C21 H21A 110.6 . .
C22 C21 H21B 110.6 . .
C20 C21 H21B 110.6 . .
H21A C21 H21B 108.7 . .
O5 C22 N1 125.3(2) . .
O5 C22 C21 126.7(2) . .
N1 C22 C21 108.0(2) . .
N1 C23 C7 112.18(19) . .
N1 C23 C20 101.68(17) . .
C7 C23 C20 116.65(19) . .
N1 C23 H23A 108.7 . .
C7 C23 H23A 108.7 . .
C20 C23 H23A 108.7 . .
O1 C24 O2 123.9(2) . .
O1 C24 C20 122.2(2) . .
O2 C24 C20 113.8(2) . .
O2 C25 H25A 109.5 . .
O2 C25 H25B 109.5 . .
H25A C25 H25B 109.5 . .
O2 C25 H25C 109.5 . .
H25A C25 H25C 109.5 . .
H25B C25 H25C 109.5 . .

loop_
_geom_bond_atom_site_label_1
_geom_bond_atom_site_label_2
_geom_bond_distance
_geom_bond_site_symmetry_2
Br1 C10 1.895(2) .
O1 C24 1.207(3) .
O2 C24 1.316(3) .
O2 C25 1.450(3) .
O3 C20 1.404(3) .
O3 C19 1.441(3) .
O4 C1 1.361(3) .
O4 H4A 0.8200 .
O5 C22 1.214(3) .
N1 C22 1.360(3) .
N1 C6 1.432(3) .
N1 C23 1.471(3) .
C1 C2 1.385(4) .
C1 C6 1.391(4) .
C2 C3 1.367(5) .
C2 H2A 0.9300 .
C3 C4 1.378(5) .
C3 H3A 0.9300 .
C4 C5 1.378(4) .
C4 H4B 0.9300 .
C5 C6 1.376(4) .
C5 H5A 0.9300 .
C7 C8 1.385(3) .
C7 C12 1.387(3) .
C7 C23 1.513(3) .
C8 C9 1.378(4) .
C8 H8A 0.9300 .
C9 C10 1.377(4) .
C9 H9A 0.9300 .
C10 C11 1.381(4) .
C11 C12 1.384(4) .
C11 H11A 0.9300 .
C12 H12A 0.9300 .
C13 C14 1.370(6) .
C13 C18 1.383(4) .
C13 H13A 0.9300 .
C14 C15 1.326(9) .
C14 H14A 0.9300 .
C15 C16 1.387(9) .
C15 H15A 0.9300 .
C16 C17 1.427(7) .
C16 H16A 0.9300 .
C17 C18 1.368(5) .
C17 H17A 0.9300 .
C18 C19 1.493(4) .
C19 H19A 0.9700 .
C19 H19B 0.9700 .
C20 C21 1.532(3) .
C20 C24 1.537(3) .
C20 C23 1.579(3) .
C21 C22 1.503(4) .
C21 H21A 0.9700 .
C21 H21B 0.9700 .
C23 H23A 0.9800 .
C25 H25A 0.9600 .
C25 H25B 0.9600 .
C25 H25C 0.9600 .

_cod_duplicate_entry 7117328
